data_7029103
loop_
_publ_author_name
'George, Kathryn'
'Jura, Marek'
'Levason, William'
'Light, Mark E.'
'Reid, Gillian'

_publ_section_title
;
 Thio-, seleno- and telluro-ether complexes of aluminium(iii) halides:
 synthesis, structures and properties.
;
_journal_issue 9
_journal_name_full 'Dalton transactions (Cambridge, England : 2003)'
_journal_page_first 3637
_journal_page_last 3648
_journal_paper_doi 10.1039/c3dt52991f
_journal_volume 43
_journal_year 2014
_chemical_formula_moiety 'C2 H7 S 1+, Al Cl4 1-'
_chemical_formula_sum 'C2 H7 Al Cl4 S'
_chemical_formula_weight 231.92
_chemical_name_systematic
; 
 dimethylsulfonium tetrachloroaluminate
;
_space_group_IT_number 14
_space_group_name_Hall '-P 2ybc'
_symmetry_cell_setting monoclinic
_symmetry_space_group_name_Hall '-P 2ybc'
_symmetry_space_group_name_H-M 'P 1 21/c 1'
_atom_sites_solution_hydrogens 'geom (C-H) difmap (S-H)'
_atom_sites_solution_primary direct
_atom_sites_solution_secondary difmap
_audit_creation_date 2013-06-01
_audit_creation_method 'SHELXL-97 + hand edit'
_cell_angle_alpha 90.00
_cell_angle_beta 90.260(3)
_cell_angle_gamma 90.00
_cell_formula_units_Z 8
_cell_length_a 14.378(3)
_cell_length_b 10.908(2)
_cell_length_c 12.374(3)
_cell_measurement_reflns_used 8788
_cell_measurement_temperature 100(2)
_cell_measurement_theta_max 27.5
_cell_measurement_theta_min 2.8
_cell_volume 1940.7(7)
_computing_cell_refinement 'CrystalClear-SM Expert 2.0 r7 (Rigaku, 2011)'
_computing_data_collection 'CrystalClear-SM Expert 2.0 r7 (Rigaku, 2011)'
_computing_data_reduction 'CrystalClear-SM Expert 2.0 r7 (Rigaku, 2011)'
_computing_structure_refinement 'SHELXL-97 (Sheldrick, 2008)'
_computing_structure_solution 'SHELXS-97 (Sheldrick, 1997)'
_diffrn_ambient_temperature 100(2)
_diffrn_detector 'CCD plate'
_diffrn_detector_type 'Rigaku HG Saturn724+ (2x2 bin mode)'
_diffrn_measured_fraction_theta_full 0.990
_diffrn_measured_fraction_theta_max 0.990
_diffrn_measurement_device 'Four-circle \k diffractometer'
_diffrn_measurement_device_type 'Rigaku AFC12 '
_diffrn_measurement_method 'Profile data from \w-scans'
_diffrn_radiation_collimation 'Confocal mirrors, VHF VariMax '
_diffrn_radiation_type MoK\a
_diffrn_radiation_wavelength 0.71073
_diffrn_reflns_av_R_equivalents 0.0353
_diffrn_reflns_av_sigmaI/netI 0.0577
_diffrn_reflns_limit_h_max 18
_diffrn_reflns_limit_h_min -18
_diffrn_reflns_limit_k_max 14
_diffrn_reflns_limit_k_min -12
_diffrn_reflns_limit_l_max 16
_diffrn_reflns_limit_l_min -16
_diffrn_reflns_number 10988
_diffrn_reflns_theta_full 27.48
_diffrn_reflns_theta_max 27.48
_diffrn_reflns_theta_min 2.83
_diffrn_source 'Rotating anode X-ray tube'
_diffrn_source_type 'Rigaku FR-E+ Superbright'
_diffrn_standards_number 0
_exptl_absorpt_coefficient_mu 1.443
_exptl_absorpt_correction_T_max 1.000
_exptl_absorpt_correction_T_min 0.558
_exptl_absorpt_correction_type multi-scan
_exptl_absorpt_process_details
;Jacobson, R.A. (1998). REQAB. Private communication to the 
 Rigaku Corporation, Tokyo, Japan. 
;
_exptl_crystal_colour colourless
_exptl_crystal_density_diffrn 1.588
_exptl_crystal_density_method 'not measured'
_exptl_crystal_description block
_exptl_crystal_F_000 928
_exptl_crystal_size_max 0.08
_exptl_crystal_size_mid 0.06
_exptl_crystal_size_min 0.04
_refine_diff_density_max 0.715
_refine_diff_density_min -0.679
_refine_diff_density_rms 0.074
_refine_ls_extinction_method none
_refine_ls_goodness_of_fit_ref 1.091
_refine_ls_hydrogen_treatment mixed
_refine_ls_matrix_type full
_refine_ls_number_parameters 152
_refine_ls_number_reflns 4412
_refine_ls_number_restraints 2
_refine_ls_restrained_S_all 1.090
_refine_ls_R_factor_all 0.0466
_refine_ls_R_factor_gt 0.0381
_refine_ls_shift/su_max 0.002
_refine_ls_shift/su_mean 0.000
_refine_ls_structure_factor_coef Fsqd
_refine_ls_weighting_details 'w=1/[\s^2^(Fo^2^)+(0.0112P)^2^+1.6716P] where P=(Fo^2^+2Fc^2^)/3'
_refine_ls_weighting_scheme calc
_refine_ls_wR_factor_gt 0.0856
_refine_ls_wR_factor_ref 0.0906
_reflns_number_gt 3810
_reflns_number_total 4412
_reflns_threshold_expression I>2\s(I)
_cod_data_source_file c3dt52991f.txt
_cod_data_source_block 12kg24c
_cod_original_cell_volume 1940.6(7)
_cod_original_sg_symbol_H-M 'P 21/c'
_cod_database_code 7029103

loop_
_symmetry_equiv_pos_as_xyz
'x, y, z'
'-x, y+1/2, -z+1/2'
'-x, -y, -z'
'x, -y-1/2, z-1/2'

loop_
_atom_site_label
_atom_site_type_symbol
_atom_site_fract_x
_atom_site_fract_y
_atom_site_fract_z
_atom_site_U_iso_or_equiv
_atom_site_adp_type
_atom_site_occupancy
_atom_site_symmetry_multiplicity
_atom_site_calc_flag
_atom_site_refinement_flags
Al1 Al 0.37653(5) 0.72924(7) 0.90013(6) 0.02626(17) Uani 1 1 d .
Al2 Al 0.12454(5) 0.22953(7) 0.02876(6) 0.02465(16) Uani 1 1 d .
S1 S 0.40192(5) 0.14094(6) 0.87145(5) 0.03462(16) Uani 1 1 d D
S2 S 0.13652(6) 0.62087(6) 0.64329(5) 0.03683(17) Uani 1 1 d D
Cl1 Cl 0.49583(4) 0.84438(6) 0.88012(5) 0.03093(15) Uani 1 1 d .
Cl2 Cl 0.25590(4) 0.84347(7) 0.90345(6) 0.03739(16) Uani 1 1 d .
Cl3 Cl 0.38833(7) 0.62811(10) 1.04500(8) 0.0703(3) Uani 1 1 d .
Cl4 Cl 0.36850(5) 0.60702(7) 0.76565(7) 0.0485(2) Uani 1 1 d .
Cl5 Cl 0.12945(7) 0.42265(7) 0.04599(7) 0.0528(2) Uani 1 1 d .
Cl6 Cl 0.24521(4) 0.15030(6) 0.10319(5) 0.03024(15) Uani 1 1 d .
Cl7 Cl 0.12452(5) 0.18280(8) -0.13918(5) 0.04347(19) Uani 1 1 d .
Cl8 Cl 0.00220(4) 0.15550(6) 0.10008(5) 0.03141(15) Uani 1 1 d .
C1 C 0.35672(19) 0.0931(3) 0.7436(2) 0.0330(6) Uani 1 1 d .
H1A H 0.3704 0.0059 0.7327 0.050 Uiso 1 1 calc R
H1B H 0.3857 0.1412 0.6860 0.050 Uiso 1 1 calc R
H1C H 0.2893 0.1058 0.7420 0.050 Uiso 1 1 calc R
C2 C 0.37079(19) 0.2998(2) 0.8769(2) 0.0330(6) Uani 1 1 d .
H2A H 0.3929 0.3351 0.9451 0.049 Uiso 1 1 calc R
H2B H 0.3030 0.3078 0.8724 0.049 Uiso 1 1 calc R
H2C H 0.3994 0.3432 0.8163 0.049 Uiso 1 1 calc R
C3 C 0.1249(2) 0.7836(3) 0.6459(2) 0.0361(6) Uani 1 1 d .
H3A H 0.1405 0.8172 0.5748 0.054 Uiso 1 1 calc R
H3B H 0.1671 0.8178 0.7005 0.054 Uiso 1 1 calc R
H3C H 0.0606 0.8053 0.6639 0.054 Uiso 1 1 calc R
C4 C 0.1062(2) 0.5727(3) 0.7767(2) 0.0338(6) Uani 1 1 d .
H4A H 0.1110 0.4833 0.7816 0.051 Uiso 1 1 calc R
H4B H 0.0423 0.5981 0.7924 0.051 Uiso 1 1 calc R
H4C H 0.1488 0.6104 0.8290 0.051 Uiso 1 1 calc R
H5 H 0.4886(18) 0.141(3) 0.862(3) 0.050 Uiso 1 1 d D
H6 H 0.2237(18) 0.614(3) 0.652(3) 0.050 Uiso 1 1 d D

loop_
_atom_site_aniso_label
_atom_site_aniso_U_11
_atom_site_aniso_U_22
_atom_site_aniso_U_33
_atom_site_aniso_U_23
_atom_site_aniso_U_13
_atom_site_aniso_U_12
Al1 0.0242(4) 0.0271(4) 0.0275(4) 0.0032(3) -0.0007(3) -0.0013(3)
Al2 0.0237(4) 0.0261(4) 0.0242(3) -0.0001(3) -0.0004(3) 0.0008(3)
S1 0.0446(4) 0.0330(3) 0.0262(3) -0.0039(3) -0.0050(3) 0.0088(3)
S2 0.0567(5) 0.0277(3) 0.0262(3) 0.0005(2) -0.0001(3) 0.0083(3)
Cl1 0.0227(3) 0.0343(3) 0.0358(3) 0.0019(2) 0.0003(2) -0.0035(2)
Cl2 0.0244(3) 0.0418(4) 0.0460(4) -0.0045(3) 0.0066(3) 0.0031(3)
Cl3 0.0679(6) 0.0858(7) 0.0572(5) 0.0465(5) -0.0113(4) -0.0183(5)
Cl4 0.0406(4) 0.0428(4) 0.0620(5) -0.0238(4) -0.0018(3) 0.0003(3)
Cl5 0.0733(6) 0.0244(3) 0.0607(5) 0.0042(3) 0.0016(4) 0.0009(4)
Cl6 0.0224(3) 0.0348(3) 0.0334(3) 0.0019(2) -0.0036(2) -0.0010(2)
Cl7 0.0351(4) 0.0721(5) 0.0232(3) -0.0058(3) 0.0006(3) -0.0028(3)
Cl8 0.0223(3) 0.0409(4) 0.0311(3) 0.0004(2) 0.0028(2) -0.0001(3)
C1 0.0426(15) 0.0305(14) 0.0260(12) -0.0020(10) -0.0012(11) -0.0009(12)
C2 0.0374(15) 0.0270(13) 0.0345(13) -0.0026(10) 0.0006(11) -0.0033(11)
C3 0.0440(16) 0.0273(14) 0.0370(14) -0.0014(11) 0.0041(12) -0.0029(12)
C4 0.0408(15) 0.0319(14) 0.0289(12) 0.0018(10) 0.0037(11) -0.0023(12)

loop_
_atom_type_symbol
_atom_type_description
_atom_type_scat_dispersion_real
_atom_type_scat_dispersion_imag
_atom_type_scat_source
C C 0.0033 0.0016 'International Tables Vol C Tables 4.2.6.8 and 6.1.1.4'
H H 0.0000 0.0000 'International Tables Vol C Tables 4.2.6.8 and 6.1.1.4'
Al Al 0.0645 0.0514 'International Tables Vol C Tables 4.2.6.8 and 6.1.1.4'
S S 0.1246 0.1234 'International Tables Vol C Tables 4.2.6.8 and 6.1.1.4'
Cl Cl 0.1484 0.1585 'International Tables Vol C Tables 4.2.6.8 and 6.1.1.4'

loop_
_geom_angle_atom_site_label_1
_geom_angle_atom_site_label_2
_geom_angle_atom_site_label_3
_geom_angle
Cl3 Al1 Cl4 109.85(6)
Cl3 Al1 Cl2 110.52(5)
Cl4 Al1 Cl2 109.77(4)
Cl3 Al1 Cl1 110.08(4)
Cl4 Al1 Cl1 108.46(4)
Cl2 Al1 Cl1 108.12(5)
Cl5 Al2 Cl8 111.25(5)
Cl5 Al2 Cl7 109.54(5)
Cl8 Al2 Cl7 108.40(4)
Cl5 Al2 Cl6 109.34(4)
Cl8 Al2 Cl6 109.73(4)
Cl7 Al2 Cl6 108.54(4)
C1 S1 C2 103.09(12)
C1 S1 H5 105.9(15)
C2 S1 H5 104.8(15)
C3 S2 C4 104.61(13)
C3 S2 H6 98.5(16)
C4 S2 H6 98.6(15)
S1 C1 H1A 109.5
S1 C1 H1B 109.5
H1A C1 H1B 109.5
S1 C1 H1C 109.5
H1A C1 H1C 109.5
H1B C1 H1C 109.5
S1 C2 H2A 109.5
S1 C2 H2B 109.5
H2A C2 H2B 109.5
S1 C2 H2C 109.5
H2A C2 H2C 109.5
H2B C2 H2C 109.5
S2 C3 H3A 109.5
S2 C3 H3B 109.5
H3A C3 H3B 109.5
S2 C3 H3C 109.5
H3A C3 H3C 109.5
H3B C3 H3C 109.5
S2 C4 H4A 109.5
S2 C4 H4B 109.5
H4A C4 H4B 109.5
S2 C4 H4C 109.5
H4A C4 H4C 109.5
H4B C4 H4C 109.5

loop_
_geom_bond_atom_site_label_1
_geom_bond_atom_site_label_2
_geom_bond_distance
Al1 Cl3 2.1110(11)
Al1 Cl4 2.1349(11)
Al1 Cl2 2.1361(10)
Al1 Cl1 2.1412(10)
Al2 Cl5 2.1184(12)
Al2 Cl8 2.1305(10)
Al2 Cl7 2.1397(10)
Al2 Cl6 2.1427(9)
S1 C1 1.785(2)
S1 C2 1.791(3)
S1 H5 1.25(3)
S2 C3 1.783(3)
S2 C4 1.788(3)
S2 H6 1.26(3)
C1 H1A 0.9800
C1 H1B 0.9800
C1 H1C 0.9800
C2 H2A 0.9800
C2 H2B 0.9800
C2 H2C 0.9800
C3 H3A 0.9800
C3 H3B 0.9800
C3 H3C 0.9800
C4 H4A 0.9800
C4 H4B 0.9800
C4 H4C 0.9800

loop_
_geom_contact_atom_site_label_1
_geom_contact_atom_site_label_2
_geom_contact_distance
_geom_contact_site_symmetry_2
S1 Cl1 3.507(1) 1_545
S1 Cl1 3.405(1) 3_667
S2 Cl2 3.457(1) 4_575
S2 Cl6 3.383(1) 4_566

loop_
_geom_hbond_atom_site_label_D
_geom_hbond_atom_site_label_H
_geom_hbond_atom_site_label_A
_geom_hbond_distance_DH
_geom_hbond_distance_HA
_geom_hbond_distance_DA
_geom_hbond_angle_DHA
_geom_hbond_site_symmetry_A
S1 H5 Cl4 1.25(3) 2.62(3) 3.7367(13) 147(2) 2_646
S2 H6 Cl4 1.26(3) 2.51(3) 3.6599(12) 151(2) .
